data_7714382
loop_
_publ_author_name
'Finke, Sebastian'
'Stammler, Anja'
'Oldengott, Jan'
'Walleck, Stephan'
'Glaser, Thorsten'

_publ_section_title
;
 Direct and Remote Control on Electronic Structures and Redox Potentials
 in \m-Oxo Diferric Complexes
;
_journal_name_full 'Dalton Transactions'
_journal_paper_doi 10.1039/D3DT02734A
_journal_year 2023
_chemical_formula_moiety 'C45.814 H69.628 Fe2 N8 O8, 2(Cl O4), C3 H6 O'
_chemical_formula_sum 'C48.8 H75.6 Cl2 Fe2 N8 O17'
_chemical_formula_weight 1229.18
_space_group_crystal_system monoclinic
_space_group_IT_number 14
_space_group_name_Hall '-P 2ybc'
_space_group_name_H-M_alt 'P 1 21/c 1'
_atom_sites_solution_hydrogens mixed
_atom_sites_solution_primary dual
_audit_creation_date 2023-08-17
_audit_creation_method
;
Olex2 1.5
(compiled 2023.03.06 svn.rbb2c1857 for OlexSys, GUI svn.r6748)
;
_audit_update_record
;
2023-08-17 deposited with the CCDC.	2023-11-03 downloaded from the CCDC.
;
_cell_angle_alpha 90
_cell_angle_beta 102.469(2)
_cell_angle_gamma 90
_cell_formula_units_Z 4
_cell_length_a 13.2834(7)
_cell_length_b 15.3781(6)
_cell_length_c 28.2323(14)
_cell_measurement_reflns_used 9846
_cell_measurement_temperature 100(2)
_cell_measurement_theta_max 68.237
_cell_measurement_theta_min 3.208
_cell_volume 5631.1(5)
_computing_cell_refinement 'SAINT V8.40A (Bruker, 2019)'
_computing_data_collection 'APEX3 v2016.5-0 (Bruker AXS, 2016)'
_computing_data_reduction 'SAINT V8.40A (Bruker, 2019)'
_computing_molecular_graphics 'Olex2 1.3-alpha (Dolomanov et al., 2009)'
_computing_publication_material 'Olex2 1.3-alpha (Dolomanov et al., 2009)'
_computing_structure_refinement 'SHELXL 2018/3 (Sheldrick, 2015)'
_computing_structure_solution 'SHELXT 2018/1 (Sheldrick, 2015)'
_diffrn_ambient_temperature 100(2)
_diffrn_detector 'CCD area detector'
_diffrn_detector_area_resol_mean 7.9
_diffrn_detector_type 'Bruker APEX II area detector'
_diffrn_measured_fraction_theta_full 0.996
_diffrn_measured_fraction_theta_max 0.994
_diffrn_measurement_device '\k-geometry diffractometer'
_diffrn_measurement_device_type 'Bruker Kappa APEX Duo-2'
_diffrn_measurement_method '\w and \f scans'
_diffrn_radiation_monochromator 'QuazarTM Montel Multilayer optics'
_diffrn_radiation_probe x-ray
_diffrn_radiation_type CuK\a
_diffrn_radiation_wavelength 1.54178
_diffrn_reflns_av_R_equivalents 0.0432
_diffrn_reflns_av_unetI/netI 0.0294
_diffrn_reflns_Laue_measured_fraction_full 0.996
_diffrn_reflns_Laue_measured_fraction_max 0.994
_diffrn_reflns_limit_h_max 15
_diffrn_reflns_limit_h_min -13
_diffrn_reflns_limit_k_max 18
_diffrn_reflns_limit_k_min -18
_diffrn_reflns_limit_l_max 32
_diffrn_reflns_limit_l_min -34
_diffrn_reflns_number 57750
_diffrn_reflns_point_group_measured_fraction_full 0.996
_diffrn_reflns_point_group_measured_fraction_max 0.994
_diffrn_reflns_theta_full 67.679
_diffrn_reflns_theta_max 68.328
_diffrn_reflns_theta_min 3.206
_diffrn_source 'I\mS Incoatec Microfocus Source'
_diffrn_source_current 1.0
_diffrn_source_power 0.04969
_diffrn_source_type 'Bruker KAPPA APEX Duo'
_diffrn_source_voltage 49.69
_diffrn_standards_decay_% 0
_diffrn_standards_interval_count 0
_diffrn_standards_interval_time 0
_diffrn_standards_number 0
_exptl_absorpt_coefficient_mu 5.645
_exptl_absorpt_correction_T_max 0.7531
_exptl_absorpt_correction_T_min 0.4787
_exptl_absorpt_correction_type multi-scan
_exptl_absorpt_process_details
;
SADABS-2016/2 (Bruker,2016/2) was used for absorption correction.
wR2(int) was 0.0990 before and 0.0530 after correction.
The Ratio of minimum to maximum transmission is 0.6356.
The \l/2 correction factor is Not present.
;
_exptl_crystal_colour brown
_exptl_crystal_colour_primary brown
_exptl_crystal_density_diffrn 1.450
_exptl_crystal_description plate
_exptl_crystal_F_000 2586
_exptl_crystal_size_max 0.23
_exptl_crystal_size_mid 0.11
_exptl_crystal_size_min 0.04
_refine_diff_density_max 0.683
_refine_diff_density_min -0.318
_refine_diff_density_rms 0.052
_refine_ls_extinction_method none
_refine_ls_goodness_of_fit_ref 1.021
_refine_ls_hydrogen_treatment mixed
_refine_ls_matrix_type full
_refine_ls_number_parameters 744
_refine_ls_number_reflns 10277
_refine_ls_number_restraints 1
_refine_ls_restrained_S_all 1.021
_refine_ls_R_factor_all 0.0383
_refine_ls_R_factor_gt 0.0333
_refine_ls_shift/su_max 0.002
_refine_ls_shift/su_mean 0.000
_refine_ls_structure_factor_coef Fsqd
_refine_ls_weighting_details 'w=1/[\s^2^(Fo^2^)+(0.0440P)^2^+3.7192P] where P=(Fo^2^+2Fc^2^)/3'
_refine_ls_weighting_scheme calc
_refine_ls_wR_factor_gt 0.0839
_refine_ls_wR_factor_ref 0.0870
_reflns_Friedel_coverage 0.000
_reflns_number_gt 9269
_reflns_number_total 10277
_reflns_threshold_expression 'I > 2\s(I)'
_cod_data_source_file d3dt02734a2.cif
_cod_data_source_block g2706f
_cod_depositor_comments
;
The following automatic conversions were performed:

data item '_diffrn_radiation_probe' value 'X-ray' was changed to
'x-ray' in accordance with the
/home/data/users/saulius/crontab/automatic-downloads/rss-feeds/RSC/lib/dictionaries/cif_core.dic
dictionary named 'cif_core.dic' version 2.4.2 last updated on
2011-04-26.

Automatic conversion script
Id: cif_fix_values 8170 2020-07-09 18:12:32Z antanas 
;
_cod_database_code 7714382
_shelx_shelxl_version_number 2018/3
_shelx_space_group_comment
;
The symmetry employed for this shelxl refinement is uniquely defined
by the following loop, which should always be used as a source of
symmetry information in preference to the above space-group names.
They are only intended as comments.
;
_shelx_estimated_absorpt_t_max 0.806
_shelx_estimated_absorpt_t_min 0.357
_olex2_refinement_description
;
1. Fixed Uiso
 At 1.2 times of:
  All C(H) groups, All C(H,H) groups
 At 1.5 times of:
  All C(H,H,H) groups
2. Restrained distances
 O2-H2
 0.84 with sigma of 0.02
3. Others
 Sof(O23B)=Sof(O24B)=1-FVAR(1)
 Sof(O23)=Sof(O24)=FVAR(1)
 Sof(H51)=1-FVAR(2)
 Sof(C52)=Sof(H52A)=Sof(H52B)=Sof(H52C)=FVAR(2)
4.a Secondary CH2 refined with riding coordinates:
 C1(H1A,H1B), C2(H2A,H2B), C3(H3A,H3B), C5(H5A,H5B), C25(H25A,H25B), C41(H41A,
 H41B), C42(H42A,H42B), C43(H43A,H43B), C45(H45A,H45B), C65(H65A,H65B)
4.b Aromatic/amide H refined with riding coordinates:
 C10(H10), C30(H30), C50(H50), C51(H51), C70(H70)
4.c Idealised Me refined as rotating group:
 C4(H4A,H4B,H4C), C11(H11A,H11B,H11C), C12(H12A,H12B,H12C), C13(H13A,H13B,
 H13C), C14(H14A,H14B,H14C), C15(H15A,H15B,H15C), C16(H16A,H16B,H16C), C17(H17A,
 H17B,H17C), C18(H18A,H18B,H18C), C19(H19A,H19B,H19C), C20(H20A,H20B,H20C),
 C21(H21A,H21B,H21C), C22(H22A,H22B,H22C), C44(H44A,H44B,H44C), C52(H52A,H52B,
 H52C), C1S(H1SA,H1SB,H1SC), C3S(H3SA,H3SB,H3SC)
;
_olex2_submission_special_instructions 'No special instructions were received'

loop_
_space_group_symop_operation_xyz
'x, y, z'
'-x, y+1/2, -z+1/2'
'-x, -y, -z'
'x, -y-1/2, z-1/2'

loop_
_atom_site_label
_atom_site_type_symbol
_atom_site_fract_x
_atom_site_fract_y
_atom_site_fract_z
_atom_site_U_iso_or_equiv
_atom_site_adp_type
_atom_site_occupancy
_atom_site_site_symmetry_order
_atom_site_calc_flag
_atom_site_refinement_flags_posn
_atom_site_refinement_flags_adp
_atom_site_refinement_flags_occupancy
_atom_site_disorder_assembly
_atom_site_disorder_group
Fe1 Fe 0.11761(2) 0.27867(2) 0.62259(2) 0.01745(8) Uani 1 1 d . . . . .
Fe2 Fe 0.34366(2) 0.32712(2) 0.71041(2) 0.01636(8) Uani 1 1 d . . . . .
O2 O 0.26724(11) 0.36579(10) 0.75462(5) 0.0266(3) Uani 1 1 d D . . . .
H2 H 0.276(2) 0.4118(13) 0.7676(10) 0.051(9) Uiso 1 1 d D . . . .
O3 O 0.24065(10) 0.29631(8) 0.66016(5) 0.0198(3) Uani 1 1 d . . . . .
O5 O 0.08454(12) 0.68153(9) 0.57225(5) 0.0290(3) Uani 1 1 d . . . . .
O6 O -0.32118(12) 0.15505(10) 0.50951(5) 0.0320(3) Uani 1 1 d . . . . .
O7 O 0.36696(13) 0.64683(11) 0.57521(7) 0.0455(5) Uani 1 1 d . . . . .
O8 O 0.76532(11) 0.43469(9) 0.84946(5) 0.0263(3) Uani 1 1 d . . . . .
O51 O 0.16529(12) 0.25447(10) 0.56097(5) 0.0320(3) Uani 1 1 d . . . . .
O52 O 0.24048(16) 0.12800(12) 0.58382(7) 0.0512(5) Uani 1 1 d . . . . .
N1 N 0.09237(12) 0.16597(10) 0.67735(6) 0.0209(3) Uani 1 1 d . . . . .
N2 N 0.00722(12) 0.33978(10) 0.66159(6) 0.0190(3) Uani 1 1 d . . . . .
N3 N 0.09796(12) 0.41656(10) 0.59839(6) 0.0199(3) Uani 1 1 d . . . . .
N4 N -0.03154(13) 0.23328(10) 0.58231(6) 0.0215(3) Uani 1 1 d . . . . .
N41 N 0.37183(12) 0.18536(10) 0.73057(6) 0.0194(3) Uani 1 1 d . . . . .
N42 N 0.46515(12) 0.29479(10) 0.66838(6) 0.0189(3) Uani 1 1 d . . . . .
N43 N 0.37151(12) 0.44438(10) 0.67174(6) 0.0207(3) Uani 1 1 d . . . . .
N44 N 0.49081(12) 0.35571(10) 0.76126(6) 0.0189(3) Uani 1 1 d . . . . .
C1 C 0.18219(15) 0.16023(13) 0.71960(7) 0.0224(4) Uani 1 1 d . . . . .
H1A H 0.165565 0.118340 0.743424 0.027 Uiso 1 1 calc R U . . .
H1B H 0.193084 0.217795 0.735584 0.027 Uiso 1 1 calc R U . . .
C2 C 0.00166(15) 0.19419(13) 0.69642(7) 0.0233(4) Uani 1 1 d . . . . .
H2A H -0.000186 0.161851 0.726537 0.028 Uiso 1 1 calc R U . . .
H2B H -0.062515 0.181154 0.672290 0.028 Uiso 1 1 calc R U . . .
C3 C 0.00806(16) 0.29038(13) 0.70681(7) 0.0228(4) Uani 1 1 d . . . . .
H3A H -0.051193 0.308433 0.720587 0.027 Uiso 1 1 calc R U . . .
H3B H 0.072182 0.303330 0.730983 0.027 Uiso 1 1 calc R U . . .
C4 C 0.07052(16) 0.07811(13) 0.65590(8) 0.0268(4) Uani 1 1 d . . . . .
H4A H 0.066161 0.036289 0.681570 0.040 Uiso 1 1 calc R U . . .
H4B H 0.126028 0.060905 0.639935 0.040 Uiso 1 1 calc R U . . .
H4C H 0.004918 0.079102 0.632016 0.040 Uiso 1 1 calc R U . . .
C5 C 0.04397(15) 0.42963(12) 0.67411(7) 0.0209(4) Uani 1 1 d . . . . .
H5A H 0.105929 0.428346 0.700873 0.025 Uiso 1 1 calc R U . . .
H5B H -0.010246 0.463483 0.685012 0.025 Uiso 1 1 calc R U . . .
C6 C 0.06955(14) 0.47167(12) 0.63018(7) 0.0199(4) Uani 1 1 d . . . . .
C7 C 0.06527(14) 0.56177(13) 0.62374(7) 0.0215(4) Uani 1 1 d . . . . .
C8 C 0.08759(15) 0.59330(13) 0.58094(7) 0.0227(4) Uani 1 1 d . . . . .
C9 C 0.11817(15) 0.53802(13) 0.54764(7) 0.0237(4) Uani 1 1 d . . . . .
C10 C 0.12336(15) 0.44999(13) 0.55851(7) 0.0224(4) Uani 1 1 d . . . . .
H10 H 0.145986 0.411338 0.536709 0.027 Uiso 1 1 calc R U . . .
C11 C 0.04023(16) 0.62104(13) 0.66214(8) 0.0258(4) Uani 1 1 d . . . . .
H11A H -0.032974 0.615467 0.662744 0.039 Uiso 1 1 calc R U . . .
H11B H 0.055153 0.681348 0.654777 0.039 Uiso 1 1 calc R U . . .
H11C H 0.082250 0.604838 0.693880 0.039 Uiso 1 1 calc R U . . .
C12 C -0.01838(19) 0.71399(15) 0.55360(9) 0.0362(5) Uani 1 1 d . . . . .
H12A H -0.065192 0.690244 0.572820 0.054 Uiso 1 1 calc R U . . .
H12B H -0.041618 0.696151 0.519668 0.054 Uiso 1 1 calc R U . . .
H12C H -0.018176 0.777609 0.555642 0.054 Uiso 1 1 calc R U . . .
C13 C 0.14573(18) 0.57221(15) 0.50203(8) 0.0309(5) Uani 1 1 d . . . . .
H13A H 0.204286 0.612196 0.510633 0.046 Uiso 1 1 calc R U . . .
H13B H 0.086449 0.603110 0.482597 0.046 Uiso 1 1 calc R U . . .
H13C H 0.164388 0.523556 0.483212 0.046 Uiso 1 1 calc R U . . .
C14 C -0.30874(16) 0.29533(16) 0.57675(8) 0.0324(5) Uani 1 1 d . . . . .
H14A H -0.296212 0.358167 0.577407 0.049 Uiso 1 1 calc R U . . .
H14B H -0.322049 0.276751 0.608032 0.049 Uiso 1 1 calc R U . . .
H14C H -0.368671 0.281636 0.550881 0.049 Uiso 1 1 calc R U . . .
C15 C -0.3640(2) 0.0828(2) 0.53038(11) 0.0605(9) Uani 1 1 d . . . . .
H15A H -0.370713 0.097721 0.563302 0.091 Uiso 1 1 calc R U . . .
H15B H -0.318492 0.032261 0.531645 0.091 Uiso 1 1 calc R U . . .
H15C H -0.432103 0.068816 0.510484 0.091 Uiso 1 1 calc R U . . .
C16 C -0.14360(19) 0.05915(15) 0.49231(8) 0.0352(5) Uani 1 1 d . . . . .
H16A H -0.150308 0.006003 0.510537 0.053 Uiso 1 1 calc R U . . .
H16B H -0.080764 0.055957 0.479497 0.053 Uiso 1 1 calc R U . . .
H16C H -0.203629 0.065032 0.465381 0.053 Uiso 1 1 calc R U . . .
C17 C 0.4235(2) 0.47621(17) 0.54637(8) 0.0389(6) Uani 1 1 d . . . . .
H17A H 0.389243 0.422109 0.533431 0.058 Uiso 1 1 calc R U . . .
H17B H 0.498182 0.469846 0.550180 0.058 Uiso 1 1 calc R U . . .
H17C H 0.398923 0.524043 0.523903 0.058 Uiso 1 1 calc R U . . .
C18 C 0.4644(2) 0.68737(18) 0.57503(10) 0.0488(7) Uani 1 1 d . . . . .
H18A H 0.493565 0.711071 0.607304 0.073 Uiso 1 1 calc R U . . .
H18B H 0.454288 0.734513 0.551117 0.073 Uiso 1 1 calc R U . . .
H18C H 0.511832 0.644161 0.566564 0.073 Uiso 1 1 calc R U . . .
C19 C 0.31038(18) 0.68332(14) 0.66434(11) 0.0422(6) Uani 1 1 d . . . . .
H19A H 0.249831 0.701749 0.640013 0.063 Uiso 1 1 calc R U . . .
H19B H 0.366655 0.724857 0.665081 0.063 Uiso 1 1 calc R U . . .
H19C H 0.292897 0.681213 0.696316 0.063 Uiso 1 1 calc R U . . .
C20 C 0.76763(15) 0.38157(14) 0.75124(8) 0.0269(4) Uani 1 1 d . . . . .
H20A H 0.752718 0.413036 0.720325 0.040 Uiso 1 1 calc R U . . .
H20B H 0.787602 0.321670 0.745768 0.040 Uiso 1 1 calc R U . . .
H20C H 0.824165 0.410492 0.773777 0.040 Uiso 1 1 calc R U . . .
C21 C 0.83588(17) 0.36854(14) 0.87109(8) 0.0327(5) Uani 1 1 d . . . . .
H21A H 0.807448 0.337250 0.895475 0.049 Uiso 1 1 calc R U . . .
H21B H 0.901741 0.395218 0.886626 0.049 Uiso 1 1 calc R U . . .
H21C H 0.846862 0.327766 0.846013 0.049 Uiso 1 1 calc R U . . .
C22 C 0.58577(17) 0.44053(14) 0.88881(7) 0.0284(5) Uani 1 1 d . . . . .
H22A H 0.615633 0.395534 0.912241 0.043 Uiso 1 1 calc R U . . .
H22B H 0.514939 0.452644 0.891740 0.043 Uiso 1 1 calc R U . . .
H22C H 0.627040 0.493730 0.895378 0.043 Uiso 1 1 calc R U . . .
C25 C -0.09801(15) 0.34221(13) 0.62955(7) 0.0225(4) Uani 1 1 d . . . . .
H25A H -0.108395 0.399309 0.613023 0.027 Uiso 1 1 calc R U . . .
H25B H -0.149865 0.336701 0.649842 0.027 Uiso 1 1 calc R U . . .
C26 C -0.11570(15) 0.27108(12) 0.59178(7) 0.0207(4) Uani 1 1 d . . . . .
C27 C -0.21526(16) 0.24829(13) 0.56740(7) 0.0237(4) Uani 1 1 d . . . . .
C28 C -0.22443(16) 0.17932(13) 0.53462(7) 0.0259(4) Uani 1 1 d . . . . .
C29 C -0.13759(17) 0.13673(13) 0.52542(7) 0.0258(4) Uani 1 1 d . . . . .
C30 C -0.04315(17) 0.16806(13) 0.54959(7) 0.0256(4) Uani 1 1 d . . . . .
H30 H 0.017193 0.142263 0.542817 0.031 Uiso 1 1 calc R U . . .
C41 C 0.28211(15) 0.13185(12) 0.70560(7) 0.0220(4) Uani 1 1 d . . . . .
H41A H 0.295525 0.069931 0.714315 0.026 Uiso 1 1 calc R U . . .
H41B H 0.274235 0.137362 0.670054 0.026 Uiso 1 1 calc R U . . .
C42 C 0.46494(15) 0.15817(12) 0.71273(7) 0.0216(4) Uani 1 1 d . . . . .
H42A H 0.466119 0.094015 0.709998 0.026 Uiso 1 1 calc R U . . .
H42B H 0.527823 0.176447 0.736325 0.026 Uiso 1 1 calc R U . . .
C43 C 0.46464(15) 0.19846(12) 0.66378(7) 0.0218(4) Uani 1 1 d . . . . .
H43A H 0.526216 0.179133 0.652188 0.026 Uiso 1 1 calc R U . . .
H43B H 0.402503 0.179563 0.639889 0.026 Uiso 1 1 calc R U . . .
C44 C 0.38981(16) 0.16852(13) 0.78346(7) 0.0243(4) Uani 1 1 d . . . . .
H44A H 0.328808 0.185956 0.795407 0.037 Uiso 1 1 calc R U . . .
H44B H 0.449633 0.202088 0.800279 0.037 Uiso 1 1 calc R U . . .
H44C H 0.402884 0.106390 0.789640 0.037 Uiso 1 1 calc R U . . .
C45 C 0.42883(16) 0.33783(13) 0.62095(7) 0.0226(4) Uani 1 1 d . . . . .
H45A H 0.368541 0.306251 0.601918 0.027 Uiso 1 1 calc R U . . .
H45B H 0.484159 0.337120 0.602414 0.027 Uiso 1 1 calc R U . . .
C46 C 0.39927(15) 0.43039(13) 0.62917(7) 0.0221(4) Uani 1 1 d . . . . .
C47 C 0.39885(16) 0.49564(14) 0.59499(8) 0.0283(5) Uani 1 1 d . . . . .
C48 C 0.37197(16) 0.57896(14) 0.60760(9) 0.0314(5) Uani 1 1 d . . . . .
C49 C 0.34366(16) 0.59484(13) 0.65151(9) 0.0303(5) Uani 1 1 d . . . . .
C50 C 0.34394(15) 0.52477(13) 0.68209(8) 0.0251(4) Uani 1 1 d . . . . .
H50 H 0.323557 0.534005 0.711944 0.030 Uiso 1 1 calc R U . . .
C51 C 0.22293(17) 0.19040(14) 0.55635(8) 0.0295(5) Uani 1 1 d . . . . .
H51 H 0.255008 0.191006 0.529364 0.035 Uiso 0.186(9) 1 calc R U P A 2
C52 C 0.2750(2) 0.1943(2) 0.51408(11) 0.0443(11) Uani 0.814(9) 1 d . . P A 1
H52A H 0.232244 0.164501 0.486166 0.066 Uiso 0.814(9) 1 calc R U P A 1
H52B H 0.342441 0.165815 0.522850 0.066 Uiso 0.814(9) 1 calc R U P A 1
H52C H 0.284210 0.255202 0.505670 0.066 Uiso 0.814(9) 1 calc R U P A 1
C65 C 0.56878(15) 0.32852(12) 0.69208(7) 0.0205(4) Uani 1 1 d . . . . .
H65A H 0.584977 0.379281 0.673486 0.025 Uiso 1 1 calc R U . . .
H65B H 0.620818 0.283021 0.690751 0.025 Uiso 1 1 calc R U . . .
C66 C 0.57761(14) 0.35535(12) 0.74431(7) 0.0184(4) Uani 1 1 d . . . . .
C67 C 0.67296(15) 0.38081(12) 0.77251(7) 0.0208(4) Uani 1 1 d . . . . .
C68 C 0.67522(15) 0.40616(12) 0.82018(7) 0.0212(4) Uani 1 1 d . . . . .
C69 C 0.58530(15) 0.40929(12) 0.83820(7) 0.0214(4) Uani 1 1 d . . . . .
C70 C 0.49538(15) 0.38286(12) 0.80714(7) 0.0200(4) Uani 1 1 d . . . . .
H70 H 0.433339 0.383849 0.818710 0.024 Uiso 1 1 calc R U . . .
Cl1 Cl -0.26292(4) 0.55751(3) 0.62548(2) 0.03219(12) Uani 1 1 d . . . . .
O11 O -0.2184(2) 0.52814(15) 0.58715(8) 0.0786(8) Uani 1 1 d . . . . .
O12 O -0.19376(14) 0.53536(14) 0.67078(7) 0.0517(5) Uani 1 1 d . . . . .
O13 O -0.27512(17) 0.64952(11) 0.62279(8) 0.0549(5) Uani 1 1 d . . . . .
O14 O -0.35888(16) 0.51686(14) 0.62589(9) 0.0668(6) Uani 1 1 d . . . . .
Cl2 Cl 0.24963(4) 0.58879(3) 0.80897(2) 0.02890(12) Uani 1 1 d . . . . .
O21 O 0.34466(13) 0.54295(12) 0.81175(8) 0.0501(5) Uani 1 1 d . . . . .
O22 O 0.16955(17) 0.54016(13) 0.78243(11) 0.0840(9) Uani 1 1 d . . . . .
O23 O 0.2506(3) 0.6752(2) 0.7996(3) 0.054(2) Uani 0.534(11) 1 d . . P B 1
O24 O 0.2131(4) 0.5778(4) 0.85628(12) 0.0479(18) Uani 0.534(11) 1 d . . P B 1
O23B O 0.2471(4) 0.6574(4) 0.7692(3) 0.0572(18) Uani 0.466(11) 1 d . . P B 2
O24B O 0.2602(5) 0.6354(6) 0.85035(19) 0.070(3) Uani 0.466(11) 1 d . . P B 2
O1S O 0.12019(17) 0.09267(13) 0.41260(7) 0.0554(5) Uani 1 1 d . . . . .
C1S C 0.2796(2) 0.12664(19) 0.39083(10) 0.0487(7) Uani 1 1 d . . . . .
H1SA H 0.310169 0.111457 0.424581 0.073 Uiso 1 1 calc R U . . .
H1SB H 0.299868 0.185920 0.384220 0.073 Uiso 1 1 calc R U . . .
H1SC H 0.303926 0.085910 0.369072 0.073 Uiso 1 1 calc R U . . .
C2S C 0.1640(2) 0.12148(16) 0.38258(9) 0.0408(6) Uani 1 1 d . . . . .
C3S C 0.1071(2) 0.1548(2) 0.33517(10) 0.0529(7) Uani 1 1 d . . . . .
H3SA H 0.125833 0.120803 0.309016 0.079 Uiso 1 1 calc R U . . .
H3SB H 0.124844 0.215999 0.331810 0.079 Uiso 1 1 calc R U . . .
H3SC H 0.032758 0.149653 0.333293 0.079 Uiso 1 1 calc R U . . .

loop_
_atom_site_aniso_label
_atom_site_aniso_U_11
_atom_site_aniso_U_22
_atom_site_aniso_U_33
_atom_site_aniso_U_23
_atom_site_aniso_U_13
_atom_site_aniso_U_12
Fe1 0.01452(15) 0.01742(15) 0.01944(15) -0.00206(11) 0.00158(11) 0.00201(11)
Fe2 0.01317(15) 0.01593(14) 0.01972(15) -0.00162(11) 0.00300(11) 0.00015(11)
O2 0.0205(8) 0.0288(8) 0.0319(8) -0.0108(6) 0.0090(6) -0.0023(6)
O3 0.0179(7) 0.0190(6) 0.0217(7) 0.0011(5) 0.0024(5) 0.0012(5)
O5 0.0277(8) 0.0204(7) 0.0356(8) 0.0049(6) -0.0007(6) 0.0003(6)
O6 0.0250(8) 0.0342(8) 0.0320(8) -0.0002(6) -0.0043(6) -0.0082(6)
O7 0.0326(9) 0.0353(9) 0.0594(11) 0.0265(8) -0.0103(8) -0.0058(7)
O8 0.0179(7) 0.0218(7) 0.0353(8) -0.0040(6) -0.0030(6) -0.0027(5)
O51 0.0287(8) 0.0413(9) 0.0249(7) -0.0078(6) 0.0034(6) 0.0082(7)
O52 0.0693(13) 0.0356(10) 0.0410(10) -0.0016(8) -0.0051(9) 0.0022(9)
N1 0.0159(8) 0.0182(8) 0.0270(8) 0.0002(6) 0.0009(7) -0.0003(6)
N2 0.0160(8) 0.0185(8) 0.0217(8) -0.0008(6) 0.0027(6) 0.0018(6)
N3 0.0166(8) 0.0210(8) 0.0208(8) -0.0007(6) 0.0008(6) 0.0036(6)
N4 0.0193(9) 0.0201(8) 0.0236(8) -0.0010(6) 0.0014(7) 0.0007(6)
N41 0.0148(8) 0.0196(8) 0.0228(8) 0.0011(6) 0.0018(6) 0.0003(6)
N42 0.0161(8) 0.0194(8) 0.0209(8) -0.0017(6) 0.0035(6) -0.0001(6)
N43 0.0151(8) 0.0184(8) 0.0278(8) -0.0006(6) 0.0026(6) -0.0016(6)
N44 0.0158(8) 0.0176(8) 0.0233(8) 0.0000(6) 0.0037(6) 0.0002(6)
C1 0.0175(10) 0.0228(10) 0.0254(10) 0.0042(8) 0.0015(8) -0.0015(8)
C2 0.0166(10) 0.0252(10) 0.0282(10) 0.0044(8) 0.0048(8) -0.0011(8)
C3 0.0188(10) 0.0265(10) 0.0241(10) 0.0013(8) 0.0067(8) 0.0022(8)
C4 0.0228(11) 0.0176(9) 0.0369(11) -0.0004(8) 0.0000(9) -0.0015(8)
C5 0.0190(10) 0.0202(9) 0.0229(9) -0.0040(7) 0.0030(8) 0.0015(7)
C6 0.0129(9) 0.0225(9) 0.0225(9) -0.0016(7) -0.0002(7) 0.0007(7)
C7 0.0138(9) 0.0229(10) 0.0256(10) -0.0014(8) -0.0007(7) 0.0010(7)
C8 0.0166(10) 0.0210(9) 0.0269(10) 0.0008(8) -0.0030(8) -0.0008(7)
C9 0.0176(10) 0.0287(10) 0.0223(10) 0.0032(8) -0.0015(8) -0.0008(8)
C10 0.0186(10) 0.0266(10) 0.0201(9) -0.0018(8) 0.0002(7) 0.0021(8)
C11 0.0253(11) 0.0201(10) 0.0311(11) -0.0047(8) 0.0039(8) 0.0011(8)
C12 0.0348(13) 0.0261(11) 0.0412(13) 0.0032(10) -0.0060(10) 0.0079(9)
C13 0.0312(12) 0.0343(12) 0.0262(11) 0.0048(9) 0.0041(9) -0.0022(9)
C14 0.0184(11) 0.0401(13) 0.0362(12) -0.0053(10) 0.0005(9) 0.0012(9)
C15 0.0500(18) 0.073(2) 0.0518(16) 0.0125(15) -0.0048(13) -0.0377(16)
C16 0.0400(14) 0.0288(11) 0.0320(12) -0.0068(9) -0.0028(10) -0.0014(10)
C17 0.0375(14) 0.0464(14) 0.0309(12) 0.0131(10) 0.0035(10) -0.0026(11)
C18 0.0424(15) 0.0432(14) 0.0551(16) 0.0258(12) -0.0019(12) -0.0145(12)
C19 0.0262(12) 0.0189(11) 0.0728(18) 0.0003(11) -0.0087(12) 0.0016(9)
C20 0.0173(10) 0.0291(11) 0.0348(11) -0.0039(9) 0.0068(8) -0.0059(8)
C21 0.0248(12) 0.0278(11) 0.0393(12) -0.0005(9) -0.0064(9) -0.0003(9)
C22 0.0247(11) 0.0327(11) 0.0261(10) -0.0064(9) 0.0017(8) -0.0008(9)
C25 0.0165(10) 0.0222(10) 0.0275(10) -0.0016(8) 0.0016(8) 0.0026(7)
C26 0.0196(10) 0.0199(9) 0.0215(9) 0.0038(7) 0.0022(8) 0.0006(7)
C27 0.0213(10) 0.0243(10) 0.0241(10) 0.0039(8) 0.0015(8) 0.0000(8)
C28 0.0247(11) 0.0261(10) 0.0237(10) 0.0043(8) -0.0019(8) -0.0058(8)
C29 0.0299(12) 0.0222(10) 0.0229(10) 0.0007(8) 0.0006(8) -0.0011(8)
C30 0.0275(11) 0.0227(10) 0.0250(10) -0.0016(8) 0.0023(8) 0.0036(8)
C41 0.0185(10) 0.0154(9) 0.0297(10) 0.0016(8) 0.0001(8) -0.0004(7)
C42 0.0163(10) 0.0173(9) 0.0299(10) -0.0014(8) 0.0024(8) 0.0031(7)
C43 0.0181(10) 0.0197(9) 0.0280(10) -0.0044(8) 0.0057(8) 0.0018(7)
C44 0.0226(11) 0.0244(10) 0.0239(10) 0.0049(8) 0.0002(8) 0.0002(8)
C45 0.0200(10) 0.0276(10) 0.0207(9) 0.0008(8) 0.0054(8) 0.0012(8)
C46 0.0147(9) 0.0241(10) 0.0264(10) 0.0017(8) 0.0019(8) -0.0028(7)
C47 0.0180(10) 0.0330(11) 0.0309(11) 0.0088(9) -0.0017(8) -0.0026(8)
C48 0.0188(11) 0.0264(11) 0.0425(13) 0.0135(9) -0.0079(9) -0.0044(8)
C49 0.0167(10) 0.0199(10) 0.0479(13) 0.0023(9) -0.0074(9) -0.0018(8)
C50 0.0157(10) 0.0201(10) 0.0372(11) -0.0035(8) 0.0010(8) -0.0018(8)
C51 0.0282(12) 0.0279(11) 0.0293(11) -0.0043(9) -0.0005(9) 0.0008(9)
C52 0.0362(19) 0.061(2) 0.0383(18) -0.0185(15) 0.0135(13) 0.0057(15)
C65 0.0144(9) 0.0219(9) 0.0259(10) -0.0015(8) 0.0055(8) 0.0004(7)
C66 0.0159(9) 0.0143(8) 0.0249(9) 0.0015(7) 0.0041(7) 0.0017(7)
C67 0.0188(10) 0.0140(9) 0.0295(10) 0.0016(7) 0.0048(8) -0.0003(7)
C68 0.0179(10) 0.0147(9) 0.0282(10) 0.0010(7) -0.0009(8) -0.0013(7)
C69 0.0219(10) 0.0164(9) 0.0244(10) 0.0006(7) 0.0016(8) 0.0013(7)
C70 0.0183(10) 0.0182(9) 0.0241(9) -0.0009(7) 0.0056(8) 0.0009(7)
Cl1 0.0326(3) 0.0274(3) 0.0378(3) -0.0045(2) 0.0102(2) 0.0071(2)
O11 0.137(2) 0.0599(13) 0.0532(12) 0.0090(10) 0.0516(14) 0.0494(14)
O12 0.0385(10) 0.0651(13) 0.0484(11) 0.0104(9) 0.0024(8) -0.0034(9)
O13 0.0769(15) 0.0269(9) 0.0691(13) 0.0008(8) 0.0340(11) 0.0111(9)
O14 0.0381(11) 0.0595(13) 0.0935(17) 0.0020(12) -0.0065(11) -0.0115(10)
Cl2 0.0221(3) 0.0222(2) 0.0411(3) -0.0098(2) 0.0038(2) 0.00271(18)
O21 0.0272(9) 0.0362(9) 0.0909(15) 0.0097(9) 0.0218(9) 0.0100(7)
O22 0.0526(13) 0.0348(11) 0.141(2) -0.0118(13) -0.0320(14) -0.0050(9)
O23 0.039(2) 0.0194(18) 0.107(6) 0.008(2) 0.022(3) -0.0026(14)
O24 0.048(3) 0.068(4) 0.0300(17) 0.0038(17) 0.0122(16) 0.030(3)
O23B 0.062(3) 0.042(3) 0.067(4) 0.026(3) 0.013(3) 0.007(2)
O24B 0.059(4) 0.106(7) 0.041(3) -0.041(3) 0.002(2) 0.028(4)
O1S 0.0628(13) 0.0548(12) 0.0548(12) 0.0120(9) 0.0261(10) 0.0039(10)
C1S 0.0510(17) 0.0456(15) 0.0508(16) 0.0033(12) 0.0140(13) 0.0050(12)
C2S 0.0502(16) 0.0319(12) 0.0435(14) -0.0006(10) 0.0173(12) 0.0078(11)
C3S 0.0531(18) 0.0652(18) 0.0437(15) 0.0019(13) 0.0180(13) 0.0239(14)

loop_
_atom_type_symbol
_atom_type_description
_atom_type_scat_dispersion_real
_atom_type_scat_dispersion_imag
_atom_type_scat_source
C C 0.0181 0.0091 'International Tables Vol C Tables 4.2.6.8 and 6.1.1.4'
H H 0.0000 0.0000 'International Tables Vol C Tables 4.2.6.8 and 6.1.1.4'
Cl Cl 0.3639 0.7018 'International Tables Vol C Tables 4.2.6.8 and 6.1.1.4'
Fe Fe -1.1336 3.1974 'International Tables Vol C Tables 4.2.6.8 and 6.1.1.4'
N N 0.0311 0.0180 'International Tables Vol C Tables 4.2.6.8 and 6.1.1.4'
O O 0.0492 0.0322 'International Tables Vol C Tables 4.2.6.8 and 6.1.1.4'

loop_
_exptl_crystal_face_index_h
_exptl_crystal_face_index_k
_exptl_crystal_face_index_l
_exptl_crystal_face_perp_dist
0.00 -1.00 1.00 0.0450
1.00 0.00 0.00 0.1080
-1.00 0.00 0.00 0.1090
0.00 1.00 0.00 0.0500
0.00 0.00 1.00 0.0220
0.00 0.00 -1.00 0.0060
-2.00 -2.00 -1.00 0.0740

loop_
_geom_angle_atom_site_label_1
_geom_angle_atom_site_label_2
_geom_angle_atom_site_label_3
_geom_angle
_geom_angle_site_symmetry_1
_geom_angle_site_symmetry_3
_geom_angle_publ_flag
O3 Fe1 Fe2 8.61(4) . . ?
O3 Fe1 O51 97.15(6) . . ?
O3 Fe1 N1 87.92(6) . . ?
O3 Fe1 N2 105.15(6) . . ?
O3 Fe1 N3 94.02(6) . . ?
O3 Fe1 N4 169.46(6) . . ?
O51 Fe1 Fe2 105.50(5) . . ?
O51 Fe1 N1 122.62(6) . . ?
O51 Fe1 N2 150.64(6) . . ?
O51 Fe1 N3 87.06(6) . . ?
O51 Fe1 N4 84.82(6) . . ?
N1 Fe1 Fe2 85.17(4) . . ?
N2 Fe1 Fe2 96.58(4) . . ?
N2 Fe1 N1 77.69(6) . . ?
N2 Fe1 N3 72.73(6) . . ?
N3 Fe1 Fe2 92.29(4) . . ?
N3 Fe1 N1 149.83(6) . . ?
N4 Fe1 Fe2 166.84(5) . . ?
N4 Fe1 N1 82.33(6) . . ?
N4 Fe1 N2 76.76(6) . . ?
N4 Fe1 N3 96.43(6) . . ?
O2 Fe2 Fe1 91.94(5) . . ?
O2 Fe2 N41 102.87(6) . . ?
O2 Fe2 N42 167.31(6) . . ?
O2 Fe2 N43 104.29(7) . . ?
O2 Fe2 N44 91.99(6) . . ?
O3 Fe2 Fe1 8.41(4) . . ?
O3 Fe2 O2 100.33(6) . . ?
O3 Fe2 N41 90.05(6) . . ?
O3 Fe2 N42 92.04(6) . . ?
O3 Fe2 N43 90.30(6) . . ?
O3 Fe2 N44 167.67(6) . . ?
N41 Fe2 Fe1 92.44(4) . . ?
N42 Fe2 Fe1 100.39(4) . . ?
N42 Fe2 N41 79.73(6) . . ?
N43 Fe2 Fe1 91.91(4) . . ?
N43 Fe2 N41 152.32(6) . . ?
N43 Fe2 N42 72.59(6) . . ?
N43 Fe2 N44 86.49(6) . . ?
N44 Fe2 Fe1 176.01(4) . . ?
N44 Fe2 N41 87.31(6) . . ?
N44 Fe2 N42 75.64(6) . . ?
Fe2 O2 H2 123(2) . . ?
Fe1 O3 Fe2 162.99(8) . . ?
C8 O5 C12 113.24(16) . . ?
C28 O6 C15 114.05(17) . . ?
C48 O7 C18 114.56(17) . . ?
C68 O8 C21 115.89(15) . . ?
C51 O51 Fe1 122.77(14) . . ?
C1 N1 Fe1 111.03(11) . . ?
C2 N1 Fe1 105.06(11) . . ?
C2 N1 C1 107.32(15) . . ?
C4 N1 Fe1 115.98(12) . . ?
C4 N1 C1 108.89(15) . . ?
C4 N1 C2 108.14(15) . . ?
C3 N2 Fe1 109.06(11) . . ?
C3 N2 C25 111.49(15) . . ?
C5 N2 Fe1 107.07(11) . . ?
C5 N2 C3 109.35(15) . . ?
C5 N2 C25 109.77(14) . . ?
C25 N2 Fe1 110.00(11) . . ?
C6 N3 Fe1 115.23(13) . . ?
C10 N3 Fe1 125.94(13) . . ?
C10 N3 C6 118.32(17) . . ?
C26 N4 Fe1 117.53(13) . . ?
C26 N4 C30 118.88(17) . . ?
C30 N4 Fe1 123.56(14) . . ?
C41 N41 Fe2 109.88(11) . . ?
C42 N41 Fe2 106.80(11) . . ?
C42 N41 C41 108.74(15) . . ?
C44 N41 Fe2 113.78(12) . . ?
C44 N41 C41 108.51(15) . . ?
C44 N41 C42 109.01(15) . . ?
C43 N42 Fe2 105.98(11) . . ?
C43 N42 C65 111.90(15) . . ?
C45 N42 Fe2 104.32(11) . . ?
C45 N42 C43 111.87(15) . . ?
C45 N42 C65 109.92(15) . . ?
C65 N42 Fe2 112.59(11) . . ?
C46 N43 Fe2 115.02(13) . . ?
C50 N43 Fe2 124.75(14) . . ?
C50 N43 C46 118.82(17) . . ?
C66 N44 Fe2 118.48(12) . . ?
C66 N44 C70 118.67(16) . . ?
C70 N44 Fe2 122.43(13) . . ?
N1 C1 H1A 108.9 . . ?
N1 C1 H1B 108.9 . . ?
N1 C1 C41 113.47(16) . . ?
H1A C1 H1B 107.7 . . ?
C41 C1 H1A 108.9 . . ?
C41 C1 H1B 108.9 . . ?
N1 C2 H2A 109.7 . . ?
N1 C2 H2B 109.7 . . ?
N1 C2 C3 109.94(16) . . ?
H2A C2 H2B 108.2 . . ?
C3 C2 H2A 109.7 . . ?
C3 C2 H2B 109.7 . . ?
N2 C3 C2 110.22(16) . . ?
N2 C3 H3A 109.6 . . ?
N2 C3 H3B 109.6 . . ?
C2 C3 H3A 109.6 . . ?
C2 C3 H3B 109.6 . . ?
H3A C3 H3B 108.1 . . ?
N1 C4 H4A 109.5 . . ?
N1 C4 H4B 109.5 . . ?
N1 C4 H4C 109.5 . . ?
H4A C4 H4B 109.5 . . ?
H4A C4 H4C 109.5 . . ?
H4B C4 H4C 109.5 . . ?
N2 C5 H5A 109.9 . . ?
N2 C5 H5B 109.9 . . ?
N2 C5 C6 109.02(15) . . ?
H5A C5 H5B 108.3 . . ?
C6 C5 H5A 109.9 . . ?
C6 C5 H5B 109.9 . . ?
N3 C6 C5 115.20(16) . . ?
N3 C6 C7 123.16(18) . . ?
C7 C6 C5 121.64(17) . . ?
C6 C7 C11 121.00(18) . . ?
C8 C7 C6 116.63(18) . . ?
C8 C7 C11 122.35(18) . . ?
O5 C8 C7 119.61(18) . . ?
O5 C8 C9 118.87(18) . . ?
C9 C8 C7 121.44(18) . . ?
C8 C9 C13 121.62(19) . . ?
C10 C9 C8 117.04(18) . . ?
C10 C9 C13 121.34(19) . . ?
N3 C10 C9 123.30(18) . . ?
N3 C10 H10 118.4 . . ?
C9 C10 H10 118.4 . . ?
C7 C11 H11A 109.5 . . ?
C7 C11 H11B 109.5 . . ?
C7 C11 H11C 109.5 . . ?
H11A C11 H11B 109.5 . . ?
H11A C11 H11C 109.5 . . ?
H11B C11 H11C 109.5 . . ?
O5 C12 H12A 109.5 . . ?
O5 C12 H12B 109.5 . . ?
O5 C12 H12C 109.5 . . ?
H12A C12 H12B 109.5 . . ?
H12A C12 H12C 109.5 . . ?
H12B C12 H12C 109.5 . . ?
C9 C13 H13A 109.5 . . ?
C9 C13 H13B 109.5 . . ?
C9 C13 H13C 109.5 . . ?
H13A C13 H13B 109.5 . . ?
H13A C13 H13C 109.5 . . ?
H13B C13 H13C 109.5 . . ?
H14A C14 H14B 109.5 . . ?
H14A C14 H14C 109.5 . . ?
H14B C14 H14C 109.5 . . ?
C27 C14 H14A 109.5 . . ?
C27 C14 H14B 109.5 . . ?
C27 C14 H14C 109.5 . . ?
O6 C15 H15A 109.5 . . ?
O6 C15 H15B 109.5 . . ?
O6 C15 H15C 109.5 . . ?
H15A C15 H15B 109.5 . . ?
H15A C15 H15C 109.5 . . ?
H15B C15 H15C 109.5 . . ?
H16A C16 H16B 109.5 . . ?
H16A C16 H16C 109.5 . . ?
H16B C16 H16C 109.5 . . ?
C29 C16 H16A 109.5 . . ?
C29 C16 H16B 109.5 . . ?
C29 C16 H16C 109.5 . . ?
H17A C17 H17B 109.5 . . ?
H17A C17 H17C 109.5 . . ?
H17B C17 H17C 109.5 . . ?
C47 C17 H17A 109.5 . . ?
C47 C17 H17B 109.5 . . ?
C47 C17 H17C 109.5 . . ?
O7 C18 H18A 109.5 . . ?
O7 C18 H18B 109.5 . . ?
O7 C18 H18C 109.5 . . ?
H18A C18 H18B 109.5 . . ?
H18A C18 H18C 109.5 . . ?
H18B C18 H18C 109.5 . . ?
H19A C19 H19B 109.5 . . ?
H19A C19 H19C 109.5 . . ?
H19B C19 H19C 109.5 . . ?
C49 C19 H19A 109.5 . . ?
C49 C19 H19B 109.5 . . ?
C49 C19 H19C 109.5 . . ?
H20A C20 H20B 109.5 . . ?
H20A C20 H20C 109.5 . . ?
H20B C20 H20C 109.5 . . ?
C67 C20 H20A 109.5 . . ?
C67 C20 H20B 109.5 . . ?
C67 C20 H20C 109.5 . . ?
O8 C21 H21A 109.5 . . ?
O8 C21 H21B 109.5 . . ?
O8 C21 H21C 109.5 . . ?
H21A C21 H21B 109.5 . . ?
H21A C21 H21C 109.5 . . ?
H21B C21 H21C 109.5 . . ?
H22A C22 H22B 109.5 . . ?
H22A C22 H22C 109.5 . . ?
H22B C22 H22C 109.5 . . ?
C69 C22 H22A 109.5 . . ?
C69 C22 H22B 109.5 . . ?
C69 C22 H22C 109.5 . . ?
N2 C25 H25A 109.0 . . ?
N2 C25 H25B 109.0 . . ?
N2 C25 C26 113.11(16) . . ?
H25A C25 H25B 107.8 . . ?
C26 C25 H25A 109.0 . . ?
C26 C25 H25B 109.0 . . ?
N4 C26 C25 116.53(17) . . ?
N4 C26 C27 122.38(18) . . ?
C27 C26 C25 121.06(18) . . ?
C26 C27 C14 121.37(18) . . ?
C28 C27 C14 121.55(19) . . ?
C28 C27 C26 117.07(19) . . ?
O6 C28 C27 119.01(19) . . ?
O6 C28 C29 119.50(19) . . ?
C27 C28 C29 121.44(19) . . ?
C28 C29 C16 123.40(19) . . ?
C30 C29 C16 120.3(2) . . ?
C30 C29 C28 116.30(19) . . ?
N4 C30 C29 123.7(2) . . ?
N4 C30 H30 118.1 . . ?
C29 C30 H30 118.1 . . ?
N41 C41 C1 111.70(16) . . ?
N41 C41 H41A 109.3 . . ?
N41 C41 H41B 109.3 . . ?
C1 C41 H41A 109.3 . . ?
C1 C41 H41B 109.3 . . ?
H41A C41 H41B 107.9 . . ?
N41 C42 H42A 109.5 . . ?
N41 C42 H42B 109.5 . . ?
N41 C42 C43 110.76(15) . . ?
H42A C42 H42B 108.1 . . ?
C43 C42 H42A 109.5 . . ?
C43 C42 H42B 109.5 . . ?
N42 C43 C42 109.20(15) . . ?
N42 C43 H43A 109.8 . . ?
N42 C43 H43B 109.8 . . ?
C42 C43 H43A 109.8 . . ?
C42 C43 H43B 109.8 . . ?
H43A C43 H43B 108.3 . . ?
N41 C44 H44A 109.5 . . ?
N41 C44 H44B 109.5 . . ?
N41 C44 H44C 109.5 . . ?
H44A C44 H44B 109.5 . . ?
H44A C44 H44C 109.5 . . ?
H44B C44 H44C 109.5 . . ?
N42 C45 H45A 109.8 . . ?
N42 C45 H45B 109.8 . . ?
N42 C45 C46 109.15(15) . . ?
H45A C45 H45B 108.3 . . ?
C46 C45 H45A 109.8 . . ?
C46 C45 H45B 109.8 . . ?
N43 C46 C45 114.73(17) . . ?
N43 C46 C47 122.84(19) . . ?
C47 C46 C45 122.42(19) . . ?
C46 C47 C17 121.3(2) . . ?
C46 C47 C48 116.6(2) . . ?
C48 C47 C17 122.1(2) . . ?
O7 C48 C47 120.2(2) . . ?
O7 C48 C49 118.3(2) . . ?
C49 C48 C47 121.38(19) . . ?
C48 C49 C19 121.6(2) . . ?
C50 C49 C19 121.2(2) . . ?
C50 C49 C48 117.1(2) . . ?
N43 C50 C49 123.2(2) . . ?
N43 C50 H50 118.4 . . ?
C49 C50 H50 118.4 . . ?
O51 C51 H51 117.3 . . ?
O51 C51 C52 116.1(2) . . ?
O52 C51 O51 125.4(2) . . ?
O52 C51 H51 117.3 . . ?
O52 C51 C52 118.5(2) . . ?
C51 C52 H52A 109.5 . . ?
C51 C52 H52B 109.5 . . ?
C51 C52 H52C 109.5 . . ?
H52A C52 H52B 109.5 . . ?
H52A C52 H52C 109.5 . . ?
H52B C52 H52C 109.5 . . ?
N42 C65 H65A 108.8 . . ?
N42 C65 H65B 108.8 . . ?
N42 C65 C66 113.79(16) . . ?
H65A C65 H65B 107.7 . . ?
C66 C65 H65A 108.8 . . ?
C66 C65 H65B 108.8 . . ?
N44 C66 C65 117.24(16) . . ?
N44 C66 C67 122.61(18) . . ?
C67 C66 C65 120.12(17) . . ?
C66 C67 C20 120.45(18) . . ?
C68 C67 C20 122.45(18) . . ?
C68 C67 C66 117.10(18) . . ?
O8 C68 C67 120.34(18) . . ?
O8 C68 C69 118.23(18) . . ?
C67 C68 C69 121.27(18) . . ?
C68 C69 C22 121.86(18) . . ?
C70 C69 C22 121.46(19) . . ?
C70 C69 C68 116.68(18) . . ?
N44 C70 C69 123.63(18) . . ?
N44 C70 H70 118.2 . . ?
C69 C70 H70 118.2 . . ?
O11 Cl1 O12 108.11(14) . . ?
O11 Cl1 O13 109.75(13) . . ?
O11 Cl1 O14 112.91(17) . . ?
O13 Cl1 O12 108.95(13) . . ?
O14 Cl1 O12 106.79(13) . . ?
O14 Cl1 O13 110.20(13) . . ?
O21 Cl2 O24 109.88(16) . . ?
O21 Cl2 O23B 105.0(3) . . ?
O22 Cl2 O21 109.24(13) . . ?
O22 Cl2 O24 93.5(3) . . ?
O22 Cl2 O23B 94.7(3) . . ?
O23 Cl2 O21 116.6(2) . . ?
O23 Cl2 O22 117.6(3) . . ?
O23 Cl2 O24 107.3(3) . . ?
O24B Cl2 O21 106.7(2) . . ?
O24B Cl2 O22 132.8(4) . . ?
O24B Cl2 O23B 104.5(4) . . ?
H1SA C1S H1SB 109.5 . . ?
H1SA C1S H1SC 109.5 . . ?
H1SB C1S H1SC 109.5 . . ?
C2S C1S H1SA 109.5 . . ?
C2S C1S H1SB 109.5 . . ?
C2S C1S H1SC 109.5 . . ?
O1S C2S C1S 122.7(3) . . ?
O1S C2S C3S 122.0(3) . . ?
C3S C2S C1S 115.3(2) . . ?
C2S C3S H3SA 109.5 . . ?
C2S C3S H3SB 109.5 . . ?
C2S C3S H3SC 109.5 . . ?
H3SA C3S H3SB 109.5 . . ?
H3SA C3S H3SC 109.5 . . ?
H3SB C3S H3SC 109.5 . . ?

loop_
_geom_bond_atom_site_label_1
_geom_bond_atom_site_label_2
_geom_bond_distance
_geom_bond_site_symmetry_2
_geom_bond_publ_flag
Fe1 Fe2 3.5362(4) . ?
Fe1 O3 1.7667(13) . ?
Fe1 O51 2.0105(15) . ?
Fe1 N1 2.3939(16) . ?
Fe1 N2 2.2232(16) . ?
Fe1 N3 2.2257(16) . ?
Fe1 N4 2.1755(17) . ?
Fe2 O2 1.8679(15) . ?
Fe2 O3 1.8088(13) . ?
Fe2 N41 2.2637(16) . ?
Fe2 N42 2.2554(16) . ?
Fe2 N43 2.1806(16) . ?
Fe2 N44 2.2051(16) . ?
O2 H2 0.794(17) . ?
O5 C8 1.378(2) . ?
O5 C12 1.444(3) . ?
O6 C15 1.432(3) . ?
O6 C28 1.378(2) . ?
O7 C18 1.438(3) . ?
O7 C48 1.380(3) . ?
O8 C21 1.428(2) . ?
O8 C68 1.372(2) . ?
O51 C51 1.272(3) . ?
O52 C51 1.224(3) . ?
N1 C1 1.496(2) . ?
N1 C2 1.487(3) . ?
N1 C4 1.483(2) . ?
N2 C3 1.483(2) . ?
N2 C5 1.483(2) . ?
N2 C25 1.492(2) . ?
N3 C6 1.346(2) . ?
N3 C10 1.345(3) . ?
N4 C26 1.337(3) . ?
N4 C30 1.350(3) . ?
N41 C41 1.494(2) . ?
N41 C42 1.492(3) . ?
N41 C44 1.483(2) . ?
N42 C43 1.487(2) . ?
N42 C45 1.478(2) . ?
N42 C65 1.488(2) . ?
N43 C46 1.348(3) . ?
N43 C50 1.339(3) . ?
N44 C66 1.340(3) . ?
N44 C70 1.350(2) . ?
C1 H1A 0.9900 . ?
C1 H1B 0.9900 . ?
C1 C41 1.528(3) . ?
C2 H2A 0.9900 . ?
C2 H2B 0.9900 . ?
C2 C3 1.507(3) . ?
C3 H3A 0.9900 . ?
C3 H3B 0.9900 . ?
C4 H4A 0.9800 . ?
C4 H4B 0.9800 . ?
C4 H4C 0.9800 . ?
C5 H5A 0.9900 . ?
C5 H5B 0.9900 . ?
C5 C6 1.501(3) . ?
C6 C7 1.397(3) . ?
C7 C8 1.392(3) . ?
C7 C11 1.508(3) . ?
C8 C9 1.392(3) . ?
C9 C10 1.387(3) . ?
C9 C13 1.507(3) . ?
C10 H10 0.9500 . ?
C11 H11A 0.9800 . ?
C11 H11B 0.9800 . ?
C11 H11C 0.9800 . ?
C12 H12A 0.9800 . ?
C12 H12B 0.9800 . ?
C12 H12C 0.9800 . ?
C13 H13A 0.9800 . ?
C13 H13B 0.9800 . ?
C13 H13C 0.9800 . ?
C14 H14A 0.9800 . ?
C14 H14B 0.9800 . ?
C14 H14C 0.9800 . ?
C14 C27 1.509(3) . ?
C15 H15A 0.9800 . ?
C15 H15B 0.9800 . ?
C15 H15C 0.9800 . ?
C16 H16A 0.9800 . ?
C16 H16B 0.9800 . ?
C16 H16C 0.9800 . ?
C16 C29 1.507(3) . ?
C17 H17A 0.9800 . ?
C17 H17B 0.9800 . ?
C17 H17C 0.9800 . ?
C17 C47 1.508(3) . ?
C18 H18A 0.9800 . ?
C18 H18B 0.9800 . ?
C18 H18C 0.9800 . ?
C19 H19A 0.9800 . ?
C19 H19B 0.9800 . ?
C19 H19C 0.9800 . ?
C19 C49 1.499(3) . ?
C20 H20A 0.9800 . ?
C20 H20B 0.9800 . ?
C20 H20C 0.9800 . ?
C20 C67 1.506(3) . ?
C21 H21A 0.9800 . ?
C21 H21B 0.9800 . ?
C21 H21C 0.9800 . ?
C22 H22A 0.9800 . ?
C22 H22B 0.9800 . ?
C22 H22C 0.9800 . ?
C22 C69 1.506(3) . ?
C25 H25A 0.9900 . ?
C25 H25B 0.9900 . ?
C25 C26 1.510(3) . ?
C26 C27 1.397(3) . ?
C27 C28 1.395(3) . ?
C28 C29 1.399(3) . ?
C29 C30 1.379(3) . ?
C30 H30 0.9500 . ?
C41 H41A 0.9900 . ?
C41 H41B 0.9900 . ?
C42 H42A 0.9900 . ?
C42 H42B 0.9900 . ?
C42 C43 1.514(3) . ?
C43 H43A 0.9900 . ?
C43 H43B 0.9900 . ?
C44 H44A 0.9800 . ?
C44 H44B 0.9800 . ?
C44 H44C 0.9800 . ?
C45 H45A 0.9900 . ?
C45 H45B 0.9900 . ?
C45 C46 1.508(3) . ?
C46 C47 1.391(3) . ?
C47 C48 1.397(3) . ?
C48 C49 1.393(4) . ?
C49 C50 1.380(3) . ?
C50 H50 0.9500 . ?
C51 H51 0.9500 . ?
C51 C52 1.504(4) . ?
C52 H52A 0.9800 . ?
C52 H52B 0.9800 . ?
C52 H52C 0.9800 . ?
C65 H65A 0.9900 . ?
C65 H65B 0.9900 . ?
C65 C66 1.511(3) . ?
C66 C67 1.399(3) . ?
C67 C68 1.395(3) . ?
C68 C69 1.397(3) . ?
C69 C70 1.381(3) . ?
C70 H70 0.9500 . ?
Cl1 O11 1.415(2) . ?
Cl1 O12 1.4451(19) . ?
Cl1 O13 1.4243(18) . ?
Cl1 O14 1.422(2) . ?
Cl2 O21 1.4331(17) . ?
Cl2 O22 1.381(2) . ?
Cl2 O23 1.356(4) . ?
Cl2 O24 1.526(4) . ?
Cl2 O23B 1.535(5) . ?
Cl2 O24B 1.352(4) . ?
O1S C2S 1.211(3) . ?
C1S H1SA 0.9800 . ?
C1S H1SB 0.9800 . ?
C1S H1SC 0.9800 . ?
C1S C2S 1.504(4) . ?
C2S C3S 1.480(4) . ?
C3S H3SA 0.9800 . ?
C3S H3SB 0.9800 . ?
C3S H3SC 0.9800 . ?

loop_
_geom_torsion_atom_site_label_1
_geom_torsion_atom_site_label_2
_geom_torsion_atom_site_label_3
_geom_torsion_atom_site_label_4
_geom_torsion
_geom_torsion_site_symmetry_1
_geom_torsion_site_symmetry_2
_geom_torsion_site_symmetry_3
_geom_torsion_site_symmetry_4
_geom_torsion_publ_flag
Fe1 O51 C51 O52 14.4(3) . . . . ?
Fe1 O51 C51 C52 -163.94(17) . . . . ?
Fe1 N1 C1 C41 -65.59(17) . . . . ?
Fe1 N1 C2 C3 -41.15(17) . . . . ?
Fe1 N2 C3 C2 -46.66(17) . . . . ?
Fe1 N2 C5 C6 47.20(16) . . . . ?
Fe1 N2 C25 C26 26.82(19) . . . . ?
Fe1 N3 C6 C5 -6.7(2) . . . . ?
Fe1 N3 C6 C7 172.29(14) . . . . ?
Fe1 N3 C10 C9 -173.84(14) . . . . ?
Fe1 N4 C26 C25 0.3(2) . . . . ?
Fe1 N4 C26 C27 178.69(14) . . . . ?
Fe1 N4 C30 C29 177.27(15) . . . . ?
Fe2 N41 C41 C1 -59.66(17) . . . . ?
Fe2 N41 C42 C43 -39.19(17) . . . . ?
Fe2 N42 C43 C42 -46.97(16) . . . . ?
Fe2 N42 C45 C46 48.21(17) . . . . ?
Fe2 N42 C65 C66 15.30(19) . . . . ?
Fe2 N43 C46 C45 -12.8(2) . . . . ?
Fe2 N43 C46 C47 165.96(15) . . . . ?
Fe2 N43 C50 C49 -166.61(15) . . . . ?
Fe2 N44 C66 C65 -4.5(2) . . . . ?
Fe2 N44 C66 C67 173.66(14) . . . . ?
Fe2 N44 C70 C69 -173.46(14) . . . . ?
O2 Fe2 O3 Fe1 3.5(3) . . . . ?
O5 C8 C9 C10 178.00(17) . . . . ?
O5 C8 C9 C13 -1.3(3) . . . . ?
O6 C28 C29 C16 -5.7(3) . . . . ?
O6 C28 C29 C30 176.02(18) . . . . ?
O7 C48 C49 C19 -1.2(3) . . . . ?
O7 C48 C49 C50 176.52(18) . . . . ?
O8 C68 C69 C22 -1.7(3) . . . . ?
O8 C68 C69 C70 177.84(16) . . . . ?
O51 Fe1 O3 Fe2 166.3(3) . . . . ?
N1 Fe1 O3 Fe2 -71.1(3) . . . . ?
N1 C1 C41 N41 136.08(16) . . . . ?
N1 C2 C3 N2 61.3(2) . . . . ?
N2 Fe1 O3 Fe2 5.5(3) . . . . ?
N2 C5 C6 N3 -27.4(2) . . . . ?
N2 C5 C6 C7 153.50(17) . . . . ?
N2 C25 C26 N4 -18.8(2) . . . . ?
N2 C25 C26 C27 162.83(17) . . . . ?
N3 Fe1 O3 Fe2 78.7(3) . . . . ?
N3 C6 C7 C8 2.9(3) . . . . ?
N3 C6 C7 C11 -175.62(18) . . . . ?
N4 Fe1 O3 Fe2 -93.6(4) . . . . ?
N4 C26 C27 C14 -176.53(19) . . . . ?
N4 C26 C27 C28 4.4(3) . . . . ?
N41 Fe2 O3 Fe1 106.6(3) . . . . ?
N41 C42 C43 N42 60.4(2) . . . . ?
N42 Fe2 O3 Fe1 -173.7(3) . . . . ?
N42 C45 C46 N43 -25.5(2) . . . . ?
N42 C45 C46 C47 155.74(18) . . . . ?
N42 C65 C66 N44 -7.6(2) . . . . ?
N42 C65 C66 C67 174.18(16) . . . . ?
N43 Fe2 O3 Fe1 -101.1(3) . . . . ?
N43 C46 C47 C17 -175.79(19) . . . . ?
N43 C46 C47 C48 2.6(3) . . . . ?
N44 Fe2 O3 Fe1 -175.8(2) . . . . ?
N44 C66 C67 C20 -178.28(17) . . . . ?
N44 C66 C67 C68 0.8(3) . . . . ?
C1 N1 C2 C3 77.09(19) . . . . ?
C2 N1 C1 C41 -179.89(15) . . . . ?
C3 N2 C5 C6 165.23(15) . . . . ?
C3 N2 C25 C26 -94.29(19) . . . . ?
C4 N1 C1 C41 63.3(2) . . . . ?
C4 N1 C2 C3 -165.59(16) . . . . ?
C5 N2 C3 C2 -163.44(16) . . . . ?
C5 N2 C25 C26 144.39(16) . . . . ?
C5 C6 C7 C8 -178.13(17) . . . . ?
C5 C6 C7 C11 3.4(3) . . . . ?
C6 N3 C10 C9 -2.4(3) . . . . ?
C6 C7 C8 O5 179.85(17) . . . . ?
C6 C7 C8 C9 -3.5(3) . . . . ?
C7 C8 C9 C10 1.3(3) . . . . ?
C7 C8 C9 C13 -177.99(18) . . . . ?
C8 C9 C10 N3 1.8(3) . . . . ?
C10 N3 C6 C5 -179.08(16) . . . . ?
C10 N3 C6 C7 0.0(3) . . . . ?
C11 C7 C8 O5 -1.7(3) . . . . ?
C11 C7 C8 C9 175.02(18) . . . . ?
C12 O5 C8 C7 -81.3(2) . . . . ?
C12 O5 C8 C9 101.9(2) . . . . ?
C13 C9 C10 N3 -178.93(18) . . . . ?
C14 C27 C28 O6 1.4(3) . . . . ?
C14 C27 C28 C29 178.93(19) . . . . ?
C15 O6 C28 C27 -97.6(3) . . . . ?
C15 O6 C28 C29 84.9(3) . . . . ?
C16 C29 C30 N4 -175.28(19) . . . . ?
C17 C47 C48 O7 0.1(3) . . . . ?
C17 C47 C48 C49 176.2(2) . . . . ?
C18 O7 C48 C47 -83.3(3) . . . . ?
C18 O7 C48 C49 100.5(3) . . . . ?
C19 C49 C50 N43 178.93(19) . . . . ?
C20 C67 C68 O8 1.2(3) . . . . ?
C20 C67 C68 C69 176.52(18) . . . . ?
C21 O8 C68 C67 -80.2(2) . . . . ?
C21 O8 C68 C69 104.3(2) . . . . ?
C22 C69 C70 N44 178.90(18) . . . . ?
C25 N2 C3 C2 75.00(19) . . . . ?
C25 N2 C5 C6 -72.18(19) . . . . ?
C25 C26 C27 C14 1.7(3) . . . . ?
C25 C26 C27 C28 -177.30(18) . . . . ?
C26 N4 C30 C29 -0.9(3) . . . . ?
C26 C27 C28 O6 -179.54(17) . . . . ?
C26 C27 C28 C29 -2.0(3) . . . . ?
C27 C28 C29 C16 176.8(2) . . . . ?
C27 C28 C29 C30 -1.5(3) . . . . ?
C28 C29 C30 N4 3.1(3) . . . . ?
C30 N4 C26 C25 178.60(17) . . . . ?
C30 N4 C26 C27 -3.1(3) . . . . ?
C41 N41 C42 C43 79.34(18) . . . . ?
C42 N41 C41 C1 -176.23(15) . . . . ?
C43 N42 C45 C46 162.32(16) . . . . ?
C43 N42 C65 C66 -103.95(18) . . . . ?
C44 N41 C41 C1 65.32(19) . . . . ?
C44 N41 C42 C43 -162.53(16) . . . . ?
C45 N42 C43 C42 -160.06(16) . . . . ?
C45 N42 C65 C66 131.12(16) . . . . ?
C45 C46 C47 C17 2.9(3) . . . . ?
C45 C46 C47 C48 -178.71(18) . . . . ?
C46 N43 C50 C49 -0.9(3) . . . . ?
C46 C47 C48 O7 -178.23(18) . . . . ?
C46 C47 C48 C49 -2.1(3) . . . . ?
C47 C48 C49 C19 -177.34(19) . . . . ?
C47 C48 C49 C50 0.4(3) . . . . ?
C48 C49 C50 N43 1.2(3) . . . . ?
C50 N43 C46 C45 -179.94(17) . . . . ?
C50 N43 C46 C47 -1.2(3) . . . . ?
C65 N42 C43 C42 76.10(19) . . . . ?
C65 N42 C45 C46 -72.73(19) . . . . ?
C65 C66 C67 C20 -0.1(3) . . . . ?
C65 C66 C67 C68 178.94(16) . . . . ?
C66 N44 C70 C69 -1.0(3) . . . . ?
C66 C67 C68 O8 -177.83(16) . . . . ?
C66 C67 C68 C69 -2.6(3) . . . . ?
C67 C68 C69 C22 -177.08(18) . . . . ?
C67 C68 C69 C70 2.5(3) . . . . ?
C68 C69 C70 N44 -0.6(3) . . . . ?
C70 N44 C66 C65 -177.25(16) . . . . ?
C70 N44 C66 C67 0.9(3) . . . . ?
